data_1554563
loop_
_publ_author_name
'Sun, Wen-Wu'
'Liu, Ji-Kai'
'Wu, Bin'

_publ_section_title
;
 Practical synthesis of polysubstituted unsymmetric 1,10-phenanthrolines
 by palladium catalyzed intramolecular oxidative cross coupling of
 C(sp2)--H and C(sp3)--H bonds of carboxamides
;
_journal_issue 4
_journal_name_full 'Organic Chemistry Frontiers'
_journal_page_first 544
_journal_paper_doi 10.1039/C8QO01290C
_journal_volume 6
_journal_year 2019
_chemical_formula_moiety 'C18 H11 Br N2'
_chemical_formula_sum 'C18 H11 Br N2'
_chemical_formula_weight 335.20
_space_group_IT_number 15
_space_group_name_Hall '-C 2yc'
_space_group_name_H-M_alt 'C 1 2/c 1'
_symmetry_cell_setting monoclinic
_symmetry_space_group_name_Hall '-C 2yc'
_symmetry_space_group_name_H-M 'C 1 2/c 1'
_atom_sites_solution_hydrogens geom
_atom_sites_solution_primary direct
_atom_sites_solution_secondary difmap
_audit_creation_method SHELXL-97
_audit_update_record
;
2016-04-08 deposited with the CCDC.
2019-01-09 downloaded from the CCDC.
;
_cell_angle_alpha 90.00
_cell_angle_beta 106.633(2)
_cell_angle_gamma 90.00
_cell_formula_units_Z 24
_cell_length_a 26.203(4)
_cell_length_b 10.6440(15)
_cell_length_c 30.852(4)
_cell_measurement_reflns_used 9925
_cell_measurement_temperature 100(2)
_cell_measurement_theta_max 29.73
_cell_measurement_theta_min 2.26
_cell_volume 8245(2)
_computing_cell_refinement 'Bruker SAINT'
_computing_data_collection 'Bruker APEX2'
_computing_data_reduction 'Bruker SAINT'
_computing_molecular_graphics 'Bruker SHELXTL'
_computing_publication_material 'Bruker SHELXTL'
_computing_structure_refinement 'SHELXL-97 (Sheldrick, 2008)'
_computing_structure_solution 'SHELXS-97 (Sheldrick, 2008)'
_diffrn_ambient_temperature 100(2)
_diffrn_measured_fraction_theta_full 0.954
_diffrn_measured_fraction_theta_max 0.954
_diffrn_measurement_device_type 'Bruker APEX-II CCD'
_diffrn_measurement_method '\f and \w scans'
_diffrn_radiation_monochromator graphite
_diffrn_radiation_source 'fine-focus sealed tube'
_diffrn_radiation_type MoK\a
_diffrn_radiation_wavelength 0.71073
_diffrn_reflns_av_R_equivalents 0.0620
_diffrn_reflns_av_sigmaI/netI 0.0651
_diffrn_reflns_limit_h_max 36
_diffrn_reflns_limit_h_min -36
_diffrn_reflns_limit_k_max 14
_diffrn_reflns_limit_k_min -14
_diffrn_reflns_limit_l_max 42
_diffrn_reflns_limit_l_min -42
_diffrn_reflns_number 42824
_diffrn_reflns_theta_full 30.16
_diffrn_reflns_theta_max 30.16
_diffrn_reflns_theta_min 1.62
_exptl_absorpt_coefficient_mu 2.985
_exptl_absorpt_correction_T_max 0.2675
_exptl_absorpt_correction_T_min 0.2472
_exptl_absorpt_correction_type multi-scan
_exptl_absorpt_process_details sadabs
_exptl_crystal_colour yellow
_exptl_crystal_density_diffrn 1.620
_exptl_crystal_density_method 'not measured'
_exptl_crystal_description tetrahedron
_exptl_crystal_F_000 4032
_exptl_crystal_size_max 0.65
_exptl_crystal_size_mid 0.60
_exptl_crystal_size_min 0.60
_refine_diff_density_max 1.334
_refine_diff_density_min -1.210
_refine_diff_density_rms 0.115
_refine_ls_extinction_method none
_refine_ls_goodness_of_fit_ref 1.022
_refine_ls_hydrogen_treatment constr
_refine_ls_matrix_type full
_refine_ls_number_parameters 568
_refine_ls_number_reflns 11605
_refine_ls_number_restraints 0
_refine_ls_restrained_S_all 1.022
_refine_ls_R_factor_all 0.0794
_refine_ls_R_factor_gt 0.0469
_refine_ls_shift/su_max 0.001
_refine_ls_shift/su_mean 0.000
_refine_ls_structure_factor_coef Fsqd
_refine_ls_weighting_details 'calc w=1/[\s^2^(Fo^2^)+(0.0503P)^2^+12.4535P] where P=(Fo^2^+2Fc^2^)/3'
_refine_ls_weighting_scheme calc
_refine_ls_wR_factor_gt 0.0980
_refine_ls_wR_factor_ref 0.1102
_reflns_number_gt 8374
_reflns_number_total 11605
_reflns_threshold_expression >2sigma(I)
_cod_data_source_file c8qo01290c2.cif
_cod_data_source_block mo_bwsio75_0m
_cod_depositor_comments
;
The following automatic conversions were performed:

data item '_symmetry_cell_setting' value 'Monoclinic' was changed to
'monoclinic' in accordance with the
/home/saulius/struct/COD-crude-data/automatic-downloads/DataCite-retrospective/RSC/depositions/lib/dictionaries/cif_core.dic
dictionary named 'cif_core.dic' version 2.4.2 last updated on
2011-04-26.

Automatic conversion script
Id: cif_fix_values 6909 2019-04-08 15:41:33Z antanas 
;
_cod_original_sg_symbol_H-M 'C 2/c'
_cod_database_code 1554563

loop_
_symmetry_equiv_pos_as_xyz
'x, y, z'
'-x, y, -z+1/2'
'x+1/2, y+1/2, z'
'-x+1/2, y+1/2, -z+1/2'
'-x, -y, -z'
'x, -y, z-1/2'
'-x+1/2, -y+1/2, -z'
'x+1/2, -y+1/2, z-1/2'

loop_
_atom_site_label
_atom_site_type_symbol
_atom_site_fract_x
_atom_site_fract_y
_atom_site_fract_z
_atom_site_U_iso_or_equiv
_atom_site_adp_type
_atom_site_occupancy
_atom_site_symmetry_multiplicity
_atom_site_calc_flag
_atom_site_refinement_flags
Br1 Br 0.176939(12) -0.10811(3) 0.130308(11) 0.01872(8) Uani 1 1 d .
Br2 Br 0.791694(12) 0.36599(3) 0.938284(10) 0.02053(8) Uani 1 1 d .
Br3 Br 0.028013(12) -0.12659(3) 0.139448(10) 0.01864(8) Uani 1 1 d .
N1 N 0.24144(10) 0.3216(2) 0.20801(8) 0.0171(5) Uani 1 1 d .
N2 N 0.18299(9) 0.1445(2) 0.15100(8) 0.0139(5) Uani 1 1 d .
N3 N 0.79926(9) 0.6167(2) 0.96088(8) 0.0124(5) Uani 1 1 d .
N4 N 0.85953(9) 0.7869(2) 1.01936(8) 0.0142(5) Uani 1 1 d .
N5 N -0.07219(10) 0.2894(2) 0.08206(8) 0.0164(5) Uani 1 1 d .
N6 N -0.00454(9) 0.1193(2) 0.13598(8) 0.0142(5) Uani 1 1 d .
C1 C 0.25557(14) 0.5357(3) 0.23478(11) 0.0252(7) Uani 1 1 d .
H1 H 0.2771 0.5937 0.2555 0.030 Uiso 1 1 calc R
C2 C 0.26957(13) 0.4078(3) 0.23561(11) 0.0217(7) Uani 1 1 d .
H2 H 0.3013 0.3817 0.2574 0.026 Uiso 1 1 calc R
C3 C 0.19687(12) 0.3594(3) 0.17638(10) 0.0144(6) Uani 1 1 d .
C4 C 0.16573(12) 0.2667(3) 0.14530(10) 0.0139(6) Uani 1 1 d .
C5 C 0.11986(11) 0.3045(3) 0.11098(9) 0.0129(5) Uani 1 1 d .
C6 C 0.09176(11) 0.2122(3) 0.07933(10) 0.0141(6) Uani 1 1 d .
C7 C 0.04600(11) 0.2418(3) 0.03964(10) 0.0144(6) Uani 1 1 d .
C8 C 0.04832(12) 0.3406(3) 0.01042(10) 0.0157(6) Uani 1 1 d .
H8 H 0.0790 0.3926 0.0166 0.019 Uiso 1 1 calc R
C9 C 0.00579(12) 0.3627(3) -0.02751(10) 0.0190(6) Uani 1 1 d .
H9 H 0.0076 0.4298 -0.0473 0.023 Uiso 1 1 calc R
C10 C -0.03943(12) 0.2879(3) -0.03693(10) 0.0188(6) Uani 1 1 d .
H10 H -0.0686 0.3045 -0.0628 0.023 Uiso 1 1 calc R
C11 C 0.21001(14) 0.5740(3) 0.20316(11) 0.0218(7) Uani 1 1 d .
H11 H 0.1993 0.6595 0.2018 0.026 Uiso 1 1 calc R
C12 C 0.17912(12) 0.4856(3) 0.17264(10) 0.0179(6) Uani 1 1 d .
C13 C 0.13069(12) 0.5189(3) 0.13954(10) 0.0195(6) Uani 1 1 d .
H13 H 0.1182 0.6030 0.1382 0.023 Uiso 1 1 calc R
C14 C 0.10206(13) 0.4325(3) 0.10993(10) 0.0186(6) Uani 1 1 d .
H14 H 0.0699 0.4571 0.0883 0.022 Uiso 1 1 calc R
C15 C 0.15425(11) 0.0633(3) 0.12233(10) 0.0131(5) Uani 1 1 d .
C16 C 0.10951(12) 0.0891(3) 0.08616(10) 0.0154(6) Uani 1 1 d .
H16 H 0.0916 0.0238 0.0667 0.018 Uiso 1 1 calc R
C17 C -0.04179(12) 0.1888(3) -0.00845(10) 0.0194(6) Uani 1 1 d .
H17 H -0.0726 0.1372 -0.0149 0.023 Uiso 1 1 calc R
C18 C 0.00076(12) 0.1645(3) 0.02952(10) 0.0175(6) Uani 1 1 d .
H18 H -0.0008 0.0955 0.0486 0.021 Uiso 1 1 calc R
C19 C 0.87876(12) 0.9998(3) 1.04565(10) 0.0168(6) Uani 1 1 d .
H19 H 0.9022 1.0562 1.0657 0.020 Uiso 1 1 calc R
C20 C 0.83286(12) 1.0422(3) 1.01527(10) 0.0171(6) Uani 1 1 d .
H20 H 0.8234 1.1285 1.0147 0.021 Uiso 1 1 calc R
C21 C 0.79989(11) 0.9570(3) 0.98495(10) 0.0132(5) Uani 1 1 d .
C22 C 0.75249(12) 0.9944(3) 0.95124(10) 0.0162(6) Uani 1 1 d .
H22 H 0.7409 1.0792 0.9504 0.019 Uiso 1 1 calc R
C23 C 0.72367(12) 0.9116(3) 0.92045(10) 0.0149(6) Uani 1 1 d .
H23 H 0.6929 0.9398 0.8980 0.018 Uiso 1 1 calc R
C24 C 0.73896(11) 0.7822(3) 0.92135(9) 0.0118(5) Uani 1 1 d .
C25 C 0.71019(11) 0.6923(3) 0.88905(9) 0.0121(5) Uani 1 1 d .
C26 C 0.66477(11) 0.7261(3) 0.84907(9) 0.0132(6) Uani 1 1 d .
C27 C 0.67039(12) 0.8197(3) 0.81882(10) 0.0167(6) Uani 1 1 d .
H27 H 0.7023 0.8676 0.8250 0.020 Uiso 1 1 calc R
C28 C 0.62928(13) 0.8424(3) 0.77974(11) 0.0203(6) Uani 1 1 d .
H28 H 0.6332 0.9063 0.7594 0.024 Uiso 1 1 calc R
C29 C 0.58284(12) 0.7731(3) 0.77008(10) 0.0197(6) Uani 1 1 d .
H29 H 0.5552 0.7882 0.7430 0.024 Uiso 1 1 calc R
C30 C 0.78358(11) 0.7395(2) 0.95610(9) 0.0101(5) Uani 1 1 d .
C31 C 0.77040(11) 0.5389(2) 0.93122(10) 0.0135(6) Uani 1 1 d .
C32 C 0.72667(12) 0.5682(3) 0.89482(10) 0.0144(6) Uani 1 1 d .
H32 H 0.7086 0.5049 0.8745 0.017 Uiso 1 1 calc R
C33 C 0.61764(11) 0.6570(3) 0.83941(10) 0.0143(6) Uani 1 1 d .
H33 H 0.6135 0.5933 0.8597 0.017 Uiso 1 1 calc R
C34 C 0.57663(12) 0.6809(3) 0.80025(10) 0.0184(6) Uani 1 1 d .
H34 H 0.5444 0.6344 0.7941 0.022 Uiso 1 1 calc R
C35 C 0.81535(11) 0.8292(3) 0.98818(9) 0.0113(5) Uani 1 1 d .
C36 C 0.89005(12) 0.8715(3) 1.04627(10) 0.0172(6) Uani 1 1 d .
H36 H 0.9218 0.8428 1.0675 0.021 Uiso 1 1 calc R
C37 C -0.10622(12) 0.5002(3) 0.06687(11) 0.0179(6) Uani 1 1 d .
H37 H -0.1295 0.5563 0.0465 0.021 Uiso 1 1 calc R
C38 C -0.10340(12) 0.3735(3) 0.05593(10) 0.0188(6) Uani 1 1 d .
H38 H -0.1256 0.3458 0.0275 0.023 Uiso 1 1 calc R
C39 C -0.03925(11) 0.3298(3) 0.12186(9) 0.0129(5) Uani 1 1 d .
C40 C -0.00315(11) 0.2403(3) 0.15061(9) 0.0125(5) Uani 1 1 d .
C41 C 0.03136(11) 0.2812(3) 0.19227(9) 0.0127(5) Uani 1 1 d .
C42 C 0.06597(11) 0.1903(3) 0.21979(10) 0.0143(6) Uani 1 1 d .
C43 C 0.10399(11) 0.2241(3) 0.26408(9) 0.0129(5) Uani 1 1 d .
C44 C 0.10050(12) 0.1644(3) 0.30360(10) 0.0165(6) Uani 1 1 d .
H44 H 0.0737 0.1030 0.3021 0.020 Uiso 1 1 calc R
C45 C 0.13630(13) 0.1951(3) 0.34506(10) 0.0202(6) Uani 1 1 d .
H45 H 0.1336 0.1553 0.3719 0.024 Uiso 1 1 calc R
C46 C 0.17558(13) 0.2829(3) 0.34745(11) 0.0228(7) Uani 1 1 d .
H46 H 0.1999 0.3034 0.3759 0.027 Uiso 1 1 calc R
C47 C -0.07440(12) 0.5412(3) 0.10783(10) 0.0172(6) Uani 1 1 d .
H47 H -0.0759 0.6263 0.1167 0.021 Uiso 1 1 calc R
C48 C -0.03936(11) 0.4561(3) 0.13673(10) 0.0149(6) Uani 1 1 d .
C49 C 0.02846(12) 0.0410(3) 0.16210(10) 0.0146(6) Uani 1 1 d .
C50 C 0.06411(12) 0.0684(3) 0.20418(10) 0.0151(6) Uani 1 1 d .
H50 H 0.0864 0.0051 0.2215 0.018 Uiso 1 1 calc R
C51 C 0.02916(12) 0.4088(3) 0.20649(10) 0.0158(6) Uani 1 1 d .
H51 H 0.0516 0.4352 0.2350 0.019 Uiso 1 1 calc R
C52 C -0.00480(12) 0.4924(3) 0.17956(10) 0.0181(6) Uani 1 1 d .
H52 H -0.0055 0.5767 0.1895 0.022 Uiso 1 1 calc R
C53 C 0.14358(12) 0.3132(3) 0.26701(10) 0.0184(6) Uani 1 1 d .
H53 H 0.1460 0.3550 0.2405 0.022 Uiso 1 1 calc R
C54 C 0.17964(13) 0.3415(3) 0.30846(11) 0.0240(7) Uani 1 1 d .
H54 H 0.2071 0.4011 0.3101 0.029 Uiso 1 1 calc R

loop_
_atom_site_aniso_label
_atom_site_aniso_U_11
_atom_site_aniso_U_22
_atom_site_aniso_U_33
_atom_site_aniso_U_23
_atom_site_aniso_U_13
_atom_site_aniso_U_12
Br1 0.02033(15) 0.00817(13) 0.02281(17) 0.00127(11) -0.00161(11) 0.00246(10)
Br2 0.02662(16) 0.00751(13) 0.01832(16) -0.00069(11) -0.00821(12) 0.00134(11)
Br3 0.02236(15) 0.01070(13) 0.01831(16) -0.00325(11) -0.00149(11) 0.00243(11)
N1 0.0204(13) 0.0153(12) 0.0128(13) -0.0001(10) 0.0003(10) -0.0001(10)
N2 0.0152(11) 0.0130(11) 0.0119(12) 0.0026(9) 0.0013(9) 0.0015(9)
N3 0.0142(11) 0.0103(11) 0.0099(12) 0.0007(9) -0.0008(9) 0.0002(9)
N4 0.0152(12) 0.0127(11) 0.0118(13) -0.0015(9) -0.0007(9) -0.0015(9)
N5 0.0200(13) 0.0154(12) 0.0089(12) 0.0011(9) -0.0038(10) 0.0012(10)
N6 0.0155(11) 0.0130(11) 0.0115(12) -0.0001(9) -0.0003(9) 0.0013(9)
C1 0.0356(19) 0.0168(15) 0.0175(17) -0.0042(12) -0.0016(14) -0.0055(13)
C2 0.0281(17) 0.0179(15) 0.0142(16) -0.0017(12) -0.0019(13) -0.0009(12)
C3 0.0204(14) 0.0139(13) 0.0092(14) 0.0006(10) 0.0044(11) 0.0013(11)
C4 0.0188(14) 0.0122(13) 0.0105(14) 0.0006(10) 0.0040(11) 0.0011(11)
C5 0.0193(14) 0.0094(12) 0.0099(14) 0.0010(10) 0.0041(11) 0.0018(10)
C6 0.0163(14) 0.0145(13) 0.0112(15) 0.0025(11) 0.0036(11) 0.0021(11)
C7 0.0178(14) 0.0140(13) 0.0098(14) 0.0004(10) 0.0014(11) 0.0047(11)
C8 0.0178(14) 0.0145(13) 0.0133(15) 0.0013(11) 0.0021(11) 0.0049(11)
C9 0.0242(15) 0.0162(14) 0.0151(16) 0.0048(12) 0.0031(12) 0.0056(12)
C10 0.0205(15) 0.0215(15) 0.0095(15) -0.0019(11) -0.0035(11) 0.0065(12)
C11 0.0386(19) 0.0105(13) 0.0139(16) -0.0014(11) 0.0039(13) 0.0002(12)
C12 0.0262(16) 0.0134(14) 0.0137(16) 0.0013(11) 0.0049(12) 0.0020(12)
C13 0.0277(17) 0.0106(13) 0.0174(16) -0.0001(11) 0.0018(13) 0.0064(12)
C14 0.0247(16) 0.0137(14) 0.0152(16) 0.0028(11) 0.0024(12) 0.0063(12)
C15 0.0163(13) 0.0089(12) 0.0133(15) 0.0009(10) 0.0029(11) 0.0012(10)
C16 0.0188(14) 0.0139(13) 0.0112(15) 0.0007(11) 0.0007(11) 0.0000(11)
C17 0.0192(15) 0.0208(15) 0.0147(16) -0.0034(12) -0.0006(12) -0.0016(12)
C18 0.0226(15) 0.0145(13) 0.0141(15) 0.0001(11) 0.0031(12) 0.0020(11)
C19 0.0219(15) 0.0155(14) 0.0097(14) -0.0039(11) -0.0008(11) -0.0054(11)
C20 0.0249(15) 0.0104(13) 0.0145(15) -0.0016(11) 0.0032(12) -0.0005(11)
C21 0.0172(14) 0.0112(13) 0.0105(14) -0.0002(10) 0.0030(11) -0.0001(10)
C22 0.0218(15) 0.0089(12) 0.0163(16) 0.0007(11) 0.0028(12) 0.0043(11)
C23 0.0173(14) 0.0126(13) 0.0131(15) 0.0018(11) 0.0015(11) 0.0043(11)
C24 0.0120(13) 0.0128(13) 0.0100(14) -0.0003(10) 0.0023(10) 0.0002(10)
C25 0.0123(13) 0.0140(13) 0.0080(14) 0.0011(10) -0.0001(10) 0.0000(10)
C26 0.0152(13) 0.0123(13) 0.0091(14) -0.0009(10) -0.0013(11) 0.0037(10)
C27 0.0188(14) 0.0125(13) 0.0153(16) -0.0006(11) -0.0008(11) 0.0025(11)
C28 0.0252(16) 0.0167(14) 0.0157(16) 0.0021(12) 0.0005(12) 0.0035(12)
C29 0.0225(16) 0.0188(15) 0.0119(15) -0.0001(12) -0.0044(12) 0.0058(12)
C30 0.0130(13) 0.0085(12) 0.0088(13) -0.0001(10) 0.0029(10) -0.0003(10)
C31 0.0174(14) 0.0082(12) 0.0106(14) 0.0010(10) -0.0027(11) 0.0004(10)
C32 0.0202(14) 0.0105(13) 0.0086(14) -0.0016(10) -0.0021(11) -0.0025(11)
C33 0.0170(14) 0.0128(13) 0.0109(14) -0.0007(10) 0.0007(11) 0.0011(10)
C34 0.0162(14) 0.0189(14) 0.0148(16) -0.0056(12) -0.0038(12) 0.0007(11)
C35 0.0134(13) 0.0116(12) 0.0073(14) 0.0000(10) 0.0006(10) -0.0013(10)
C36 0.0170(14) 0.0182(14) 0.0132(15) -0.0021(11) -0.0007(11) -0.0011(11)
C37 0.0171(14) 0.0155(14) 0.0193(16) 0.0065(11) 0.0025(12) 0.0056(11)
C38 0.0212(15) 0.0203(15) 0.0109(15) 0.0009(12) -0.0017(11) 0.0014(12)
C39 0.0160(13) 0.0130(13) 0.0084(14) 0.0000(10) 0.0013(11) 0.0006(10)
C40 0.0147(13) 0.0142(13) 0.0074(14) -0.0010(10) 0.0012(10) -0.0003(10)
C41 0.0141(13) 0.0121(13) 0.0096(14) 0.0002(10) -0.0003(11) 0.0018(10)
C42 0.0129(13) 0.0175(14) 0.0100(14) 0.0008(11) -0.0004(11) -0.0001(11)
C43 0.0146(13) 0.0117(13) 0.0087(14) -0.0026(10) -0.0025(10) 0.0013(10)
C44 0.0190(14) 0.0125(13) 0.0155(16) 0.0013(11) 0.0010(12) 0.0023(11)
C45 0.0297(17) 0.0190(15) 0.0083(15) 0.0008(11) -0.0004(12) 0.0084(12)
C46 0.0251(16) 0.0183(15) 0.0153(16) -0.0047(12) -0.0101(12) 0.0068(12)
C47 0.0191(14) 0.0108(13) 0.0204(16) 0.0003(11) 0.0037(12) 0.0034(11)
C48 0.0142(13) 0.0127(13) 0.0160(15) -0.0002(11) 0.0016(11) 0.0015(10)
C49 0.0190(14) 0.0118(13) 0.0112(15) 0.0000(10) 0.0014(11) -0.0009(11)
C50 0.0179(14) 0.0132(13) 0.0114(15) 0.0026(11) -0.0003(11) 0.0023(11)
C51 0.0194(14) 0.0153(13) 0.0096(14) -0.0023(11) -0.0008(11) 0.0013(11)
C52 0.0194(15) 0.0131(13) 0.0181(16) -0.0066(11) -0.0005(12) 0.0019(11)
C53 0.0167(14) 0.0204(15) 0.0153(16) 0.0040(12) 0.0001(12) 0.0003(11)
C54 0.0183(15) 0.0203(15) 0.0255(19) -0.0028(13) -0.0062(13) -0.0023(12)

loop_
_atom_type_symbol
_atom_type_description
_atom_type_scat_dispersion_real
_atom_type_scat_dispersion_imag
_atom_type_scat_source
C C 0.0033 0.0016 'International Tables Vol C Tables 4.2.6.8 and 6.1.1.4'
H H 0.0000 0.0000 'International Tables Vol C Tables 4.2.6.8 and 6.1.1.4'
N N 0.0061 0.0033 'International Tables Vol C Tables 4.2.6.8 and 6.1.1.4'
Br Br -0.2901 2.4595 'International Tables Vol C Tables 4.2.6.8 and 6.1.1.4'

loop_
_geom_angle_atom_site_label_1
_geom_angle_atom_site_label_2
_geom_angle_atom_site_label_3
_geom_angle
C2 N1 C3 117.7(3)
C15 N2 C4 115.7(2)
C31 N3 C30 115.9(2)
C36 N4 C35 117.3(2)
C38 N5 C39 117.4(3)
C49 N6 C40 116.8(2)
C11 C1 C2 118.0(3)
C11 C1 H1 121.0
C2 C1 H1 121.0
N1 C2 C1 124.4(3)
N1 C2 H2 117.8
C1 C2 H2 117.8
N1 C3 C12 122.5(3)
N1 C3 C4 118.7(3)
C12 C3 C4 118.8(3)
N2 C4 C5 123.0(3)
N2 C4 C3 117.2(3)
C5 C4 C3 119.8(2)
C4 C5 C6 118.5(2)
C4 C5 C14 119.2(3)
C6 C5 C14 122.3(3)
C16 C6 C5 117.4(3)
C16 C6 C7 118.9(3)
C5 C6 C7 123.7(2)
C8 C7 C18 119.2(3)
C8 C7 C6 121.2(3)
C18 C7 C6 119.5(3)
C9 C8 C7 119.9(3)
C9 C8 H8 120.0
C7 C8 H8 120.0
C8 C9 C10 120.8(3)
C8 C9 H9 119.6
C10 C9 H9 119.6
C17 C10 C9 119.6(3)
C17 C10 H10 120.2
C9 C10 H10 120.2
C1 C11 C12 119.6(3)
C1 C11 H11 120.2
C12 C11 H11 120.2
C11 C12 C3 117.8(3)
C11 C12 C13 122.3(3)
C3 C12 C13 119.9(3)
C14 C13 C12 121.3(3)
C14 C13 H13 119.4
C12 C13 H13 119.4
C13 C14 C5 120.8(3)
C13 C14 H14 119.6
C5 C14 H14 119.6
N2 C15 C16 126.8(3)
N2 C15 Br1 116.4(2)
C16 C15 Br1 116.7(2)
C6 C16 C15 118.4(3)
C6 C16 H16 120.8
C15 C16 H16 120.8
C10 C17 C18 120.3(3)
C10 C17 H17 119.8
C18 C17 H17 119.8
C17 C18 C7 120.1(3)
C17 C18 H18 120.0
C7 C18 H18 120.0
C20 C19 C36 118.1(3)
C20 C19 H19 120.9
C36 C19 H19 120.9
C19 C20 C21 119.5(3)
C19 C20 H20 120.2
C21 C20 H20 120.2
C20 C21 C35 117.6(3)
C20 C21 C22 123.0(3)
C35 C21 C22 119.4(2)
C23 C22 C21 121.5(3)
C23 C22 H22 119.2
C21 C22 H22 119.2
C22 C23 C24 121.0(3)
C22 C23 H23 119.5
C24 C23 H23 119.5
C30 C24 C25 118.0(2)
C30 C24 C23 119.3(2)
C25 C24 C23 122.7(2)
C32 C25 C24 117.8(2)
C32 C25 C26 118.8(2)
C24 C25 C26 123.4(2)
C33 C26 C27 119.2(3)
C33 C26 C25 119.8(3)
C27 C26 C25 120.7(3)
C28 C27 C26 119.9(3)
C28 C27 H27 120.0
C26 C27 H27 120.0
C29 C28 C27 120.7(3)
C29 C28 H28 119.6
C27 C28 H28 119.6
C28 C29 C34 119.7(3)
C28 C29 H29 120.1
C34 C29 H29 120.1
N3 C30 C24 123.1(2)
N3 C30 C35 117.3(2)
C24 C30 C35 119.5(2)
N3 C31 C32 127.1(3)
N3 C31 Br2 116.0(2)
C32 C31 Br2 116.9(2)
C25 C32 C31 118.2(2)
C25 C32 H32 120.9
C31 C32 H32 120.9
C34 C33 C26 120.4(3)
C34 C33 H33 119.8
C26 C33 H33 119.8
C33 C34 C29 120.0(3)
C33 C34 H34 120.0
C29 C34 H34 120.0
N4 C35 C21 122.7(2)
N4 C35 C30 118.2(2)
C21 C35 C30 119.1(2)
N4 C36 C19 124.6(3)
N4 C36 H36 117.7
C19 C36 H36 117.7
C47 C37 C38 118.0(3)
C47 C37 H37 121.0
C38 C37 H37 121.0
N5 C38 C37 125.0(3)
N5 C38 H38 117.5
C37 C38 H38 117.5
N5 C39 C48 122.3(3)
N5 C39 C40 118.7(2)
C48 C39 C40 119.0(2)
N6 C40 C41 122.9(3)
N6 C40 C39 117.8(2)
C41 C40 C39 119.3(2)
C40 C41 C42 117.7(2)
C40 C41 C51 120.0(2)
C42 C41 C51 122.3(3)
C50 C42 C41 118.5(3)
C50 C42 C43 119.7(2)
C41 C42 C43 121.8(3)
C53 C43 C44 119.1(3)
C53 C43 C42 121.1(3)
C44 C43 C42 119.8(3)
C45 C44 C43 119.9(3)
C45 C44 H44 120.0
C43 C44 H44 120.0
C46 C45 C44 120.4(3)
C46 C45 H45 119.8
C44 C45 H45 119.8
C45 C46 C54 120.1(3)
C45 C46 H46 120.0
C54 C46 H46 120.0
C37 C47 C48 119.5(3)
C37 C47 H47 120.2
C48 C47 H47 120.2
C47 C48 C39 117.7(3)
C47 C48 C52 122.6(3)
C39 C48 C52 119.8(3)
N6 C49 C50 126.3(3)
N6 C49 Br3 115.9(2)
C50 C49 Br3 117.8(2)
C42 C50 C49 117.9(3)
C42 C50 H50 121.0
C49 C50 H50 121.0
C52 C51 C41 120.6(3)
C52 C51 H51 119.7
C41 C51 H51 119.7
C51 C52 C48 121.3(3)
C51 C52 H52 119.3
C48 C52 H52 119.3
C54 C53 C43 120.5(3)
C54 C53 H53 119.8
C43 C53 H53 119.8
C46 C54 C53 120.0(3)
C46 C54 H54 120.0
C53 C54 H54 120.0

loop_
_geom_bond_atom_site_label_1
_geom_bond_atom_site_label_2
_geom_bond_distance
Br1 C15 1.913(3)
Br2 C31 1.918(3)
Br3 C49 1.915(3)
N1 C2 1.324(4)
N1 C3 1.351(4)
N2 C15 1.310(4)
N2 C4 1.372(3)
N3 C31 1.303(4)
N3 C30 1.365(3)
N4 C36 1.327(4)
N4 C35 1.353(3)
N5 C38 1.320(4)
N5 C39 1.353(4)
N6 C49 1.301(4)
N6 C40 1.361(3)
C1 C11 1.370(5)
C1 C2 1.408(4)
C1 H1 0.9500
C2 H2 0.9500
C3 C12 1.415(4)
C3 C4 1.453(4)
C4 C5 1.414(4)
C5 C6 1.432(4)
C5 C14 1.438(4)
C6 C16 1.386(4)
C6 C7 1.482(4)
C7 C8 1.398(4)
C7 C18 1.403(4)
C8 C9 1.386(4)
C8 H8 0.9500
C9 C10 1.387(4)
C9 H9 0.9500
C10 C17 1.385(4)
C10 H10 0.9500
C11 C12 1.411(4)
C11 H11 0.9500
C12 C13 1.427(4)
C13 C14 1.360(4)
C13 H13 0.9500
C14 H14 0.9500
C15 C16 1.395(4)
C16 H16 0.9500
C17 C18 1.391(4)
C17 H17 0.9500
C18 H18 0.9500
C19 C20 1.372(4)
C19 C36 1.397(4)
C19 H19 0.9500
C20 C21 1.408(4)
C20 H20 0.9500
C21 C35 1.415(4)
C21 C22 1.429(4)
C22 C23 1.356(4)
C22 H22 0.9500
C23 C24 1.432(4)
C23 H23 0.9500
C24 C30 1.416(4)
C24 C25 1.431(4)
C25 C32 1.385(4)
C25 C26 1.492(4)
C26 C33 1.394(4)
C26 C27 1.401(4)
C27 C28 1.389(4)
C27 H27 0.9500
C28 C29 1.381(4)
C28 H28 0.9500
C29 C34 1.393(4)
C29 H29 0.9500
C30 C35 1.453(4)
C31 C32 1.391(4)
C32 H32 0.9500
C33 C34 1.391(4)
C33 H33 0.9500
C34 H34 0.9500
C36 H36 0.9500
C37 C47 1.371(4)
C37 C38 1.398(4)
C37 H37 0.9500
C38 H38 0.9500
C39 C48 1.421(4)
C39 C40 1.452(4)
C40 C41 1.412(4)
C41 C42 1.428(4)
C41 C51 1.433(4)
C42 C50 1.380(4)
C42 C43 1.487(4)
C43 C53 1.389(4)
C43 C44 1.401(4)
C44 C45 1.391(4)
C44 H44 0.9500
C45 C46 1.376(5)
C45 H45 0.9500
C46 C54 1.386(5)
C46 H46 0.9500
C47 C48 1.410(4)
C47 H47 0.9500
C48 C52 1.425(4)
C49 C50 1.396(4)
C50 H50 0.9500
C51 C52 1.361(4)
C51 H51 0.9500
C52 H52 0.9500
C53 C54 1.388(4)
C53 H53 0.9500
C54 H54 0.9500

loop_
_geom_torsion_atom_site_label_1
_geom_torsion_atom_site_label_2
_geom_torsion_atom_site_label_3
_geom_torsion_atom_site_label_4
_geom_torsion
C3 N1 C2 C1 1.4(5)
C11 C1 C2 N1 -0.5(5)
C2 N1 C3 C12 -1.4(4)
C2 N1 C3 C4 179.2(3)
C15 N2 C4 C5 0.2(4)
C15 N2 C4 C3 -179.7(3)
N1 C3 C4 N2 1.9(4)
C12 C3 C4 N2 -177.6(3)
N1 C3 C4 C5 -178.0(3)
C12 C3 C4 C5 2.6(4)
N2 C4 C5 C6 -3.3(4)
C3 C4 C5 C6 176.5(3)
N2 C4 C5 C14 174.6(3)
C3 C4 C5 C14 -5.5(4)
C4 C5 C6 C16 4.0(4)
C14 C5 C6 C16 -173.8(3)
C4 C5 C6 C7 -174.6(3)
C14 C5 C6 C7 7.5(4)
C16 C6 C7 C8 -130.3(3)
C5 C6 C7 C8 48.3(4)
C16 C6 C7 C18 45.6(4)
C5 C6 C7 C18 -135.7(3)
C18 C7 C8 C9 1.2(4)
C6 C7 C8 C9 177.2(3)
C7 C8 C9 C10 0.2(4)
C8 C9 C10 C17 -1.0(5)
C2 C1 C11 C12 -0.4(5)
C1 C11 C12 C3 0.3(5)
C1 C11 C12 C13 178.7(3)
N1 C3 C12 C11 0.6(4)
C4 C3 C12 C11 -180.0(3)
N1 C3 C12 C13 -177.8(3)
C4 C3 C12 C13 1.6(4)
C11 C12 C13 C14 178.8(3)
C3 C12 C13 C14 -2.9(5)
C12 C13 C14 C5 -0.2(5)
C4 C5 C14 C13 4.4(4)
C6 C5 C14 C13 -177.7(3)
C4 N2 C15 C16 2.3(4)
C4 N2 C15 Br1 -179.0(2)
C5 C6 C16 C15 -1.9(4)
C7 C6 C16 C15 176.9(3)
N2 C15 C16 C6 -1.4(5)
Br1 C15 C16 C6 179.9(2)
C9 C10 C17 C18 0.3(5)
C10 C17 C18 C7 1.2(5)
C8 C7 C18 C17 -1.9(4)
C6 C7 C18 C17 -177.9(3)
C36 C19 C20 C21 -2.2(4)
C19 C20 C21 C35 1.6(4)
C19 C20 C21 C22 -177.7(3)
C20 C21 C22 C23 175.2(3)
C35 C21 C22 C23 -4.0(4)
C21 C22 C23 C24 1.7(5)
C22 C23 C24 C30 2.7(4)
C22 C23 C24 C25 -178.9(3)
C30 C24 C25 C32 2.3(4)
C23 C24 C25 C32 -176.1(3)
C30 C24 C25 C26 -175.8(3)
C23 C24 C25 C26 5.8(4)
C32 C25 C26 C33 49.8(4)
C24 C25 C26 C33 -132.1(3)
C32 C25 C26 C27 -124.7(3)
C24 C25 C26 C27 53.3(4)
C33 C26 C27 C28 -0.2(4)
C25 C26 C27 C28 174.4(3)
C26 C27 C28 C29 -0.4(5)
C27 C28 C29 C34 1.2(5)
C31 N3 C30 C24 -0.1(4)
C31 N3 C30 C35 -179.1(3)
C25 C24 C30 N3 -2.0(4)
C23 C24 C30 N3 176.5(3)
C25 C24 C30 C35 177.0(2)
C23 C24 C30 C35 -4.5(4)
C30 N3 C31 C32 2.0(4)
C30 N3 C31 Br2 -179.20(19)
C24 C25 C32 C31 -0.7(4)
C26 C25 C32 C31 177.5(3)
N3 C31 C32 C25 -1.6(5)
Br2 C31 C32 C25 179.6(2)
C27 C26 C33 C34 -0.1(4)
C25 C26 C33 C34 -174.8(3)
C26 C33 C34 C29 1.0(4)
C28 C29 C34 C33 -1.5(5)
C36 N4 C35 C21 -2.9(4)
C36 N4 C35 C30 175.3(3)
C20 C21 C35 N4 1.1(4)
C22 C21 C35 N4 -179.7(3)
C20 C21 C35 C30 -177.2(3)
C22 C21 C35 C30 2.0(4)
N3 C30 C35 N4 2.8(4)
C24 C30 C35 N4 -176.2(3)
N3 C30 C35 C21 -178.8(2)
C24 C30 C35 C21 2.2(4)
C35 N4 C36 C19 2.3(4)
C20 C19 C36 N4 0.2(5)
C39 N5 C38 C37 -2.1(5)
C47 C37 C38 N5 -0.2(5)
C38 N5 C39 C48 3.0(4)
C38 N5 C39 C40 -177.9(3)
C49 N6 C40 C41 -1.0(4)
C49 N6 C40 C39 179.4(3)
N5 C39 C40 N6 -0.3(4)
C48 C39 C40 N6 178.8(3)
N5 C39 C40 C41 -179.9(3)
C48 C39 C40 C41 -0.8(4)
N6 C40 C41 C42 -0.1(4)
C39 C40 C41 C42 179.5(3)
N6 C40 C41 C51 -177.3(3)
C39 C40 C41 C51 2.2(4)
C40 C41 C42 C50 0.4(4)
C51 C41 C42 C50 177.6(3)
C40 C41 C42 C43 179.6(3)
C51 C41 C42 C43 -3.2(4)
C50 C42 C43 C53 118.9(3)
C41 C42 C43 C53 -60.3(4)
C50 C42 C43 C44 -60.3(4)
C41 C42 C43 C44 120.5(3)
C53 C43 C44 C45 0.3(4)
C42 C43 C44 C45 179.5(3)
C43 C44 C45 C46 -0.8(4)
C44 C45 C46 C54 0.1(5)
C38 C37 C47 C48 1.6(4)
C37 C47 C48 C39 -0.7(4)
C37 C47 C48 C52 179.4(3)
N5 C39 C48 C47 -1.7(4)
C40 C39 C48 C47 179.2(3)
N5 C39 C48 C52 178.2(3)
C40 C39 C48 C52 -0.8(4)
C40 N6 C49 C50 1.8(4)
C40 N6 C49 Br3 -177.2(2)
C41 C42 C50 C49 0.2(4)
C43 C42 C50 C49 -179.0(3)
N6 C49 C50 C42 -1.5(5)
Br3 C49 C50 C42 177.5(2)
C40 C41 C51 C52 -2.1(4)
C42 C41 C51 C52 -179.2(3)
C41 C51 C52 C48 0.5(5)
C47 C48 C52 C51 -179.1(3)
C39 C48 C52 C51 1.0(5)
C44 C43 C53 C54 0.8(4)
C42 C43 C53 C54 -178.4(3)
C45 C46 C54 C53 1.0(5)
C43 C53 C54 C46 -1.4(5)
